data_7716539
loop_
_publ_author_name
'Kashnik, Ilya V.'
'Cordier, Marie'
'Brylev, Konstantin A.'
'Bouit, Pierre-Antoine'
'Cordier, St&#xe9;phane'
'Molard, Yann'

_publ_section_title
;
 Emissive supramolecular ionic crystals combining a red-NIR phosphorescent
 [Re<sub>6</sub>Se<sub>8</sub>CN<sub>6</sub>]<sup>4-</sup> cluster anion
 and a blue fluorescent tetraphenylethene counter-cation.
;
_journal_issue 29
_journal_name_full 'Dalton transactions (Cambridge, England : 2003)'
_journal_page_first 12047
_journal_page_last 12051
_journal_paper_doi 10.1039/d4dt01488j
_journal_volume 53
_journal_year 2024
_chemical_compound_source 'synthesis as described'
_chemical_formula_moiety 'C37 H30 N7 Re3 Se4'
_chemical_formula_sum 'C37 H30 N7 Re3 Se4'
_chemical_formula_weight 1447.12
_space_group_crystal_system triclinic
_space_group_IT_number 2
_space_group_name_Hall '-P 1'
_space_group_name_H-M_alt 'P -1'
_atom_sites_solution_hydrogens geom
_atom_sites_solution_primary dual
_audit_update_record
;
2024-05-15 deposited with the CCDC.	2024-07-03 downloaded from the CCDC.
;
_cell_angle_alpha 114.579(4)
_cell_angle_beta 94.841(4)
_cell_angle_gamma 102.837(4)
_cell_formula_units_Z 2
_cell_length_a 13.3821(14)
_cell_length_b 14.4273(15)
_cell_length_c 16.1242(16)
_cell_measurement_reflns_used 9140
_cell_measurement_temperature 150(2)
_cell_measurement_theta_max 27.5068
_cell_measurement_theta_min 2.3339
_cell_measurement_wavelength 0.710730
_cell_volume 2704.8(5)
_computing_cell_refinement 'APEX3 (Bruker, 2015)'
_computing_data_collection 'Bruker APEX3 (Bruker, 2015)'
_computing_data_reduction 'SAINT (Bruker, 2014)'
_computing_molecular_graphics
;
   'SXGRAPH (L. Farrugia, 1999), Mercury (CSD, 2020)'
;
_computing_publication_material 'CRYSCALC (T. Roisnel, local program, ver. 2023)'
_computing_structure_refinement 'SHELXL-2018_3 (Sheldrick, 2018)'
_computing_structure_solution 'SHELXT 2018_2 (Sheldrick, 2018)'
_diffrn_ambient_temperature 150(2)
_diffrn_detector CMOS-PHOTON70
_diffrn_detector_area_resol_mean 7.39
_diffrn_measured_fraction_theta_full 0.998
_diffrn_measured_fraction_theta_max 0.998
_diffrn_measurement_device_type 'D8 VENTURE Bruker AXS'
_diffrn_measurement_method 'rotation images'
_diffrn_orient_matrix_UB_11 -0.0470568
_diffrn_orient_matrix_UB_12 -0.0152503
_diffrn_orient_matrix_UB_13 -0.0584910
_diffrn_orient_matrix_UB_21 0.0365636
_diffrn_orient_matrix_UB_22 0.0715930
_diffrn_orient_matrix_UB_23 0.0059955
_diffrn_orient_matrix_UB_31 0.0506559
_diffrn_orient_matrix_UB_32 -0.0309951
_diffrn_orient_matrix_UB_33 -0.0372352
_diffrn_radiation_monochromator 'multilayer monochromator'
_diffrn_radiation_probe x-ray
_diffrn_radiation_source 'Incoatec microfocus sealed tube'
_diffrn_radiation_type MoK\a
_diffrn_radiation_wavelength 0.71073
_diffrn_reflns_av_R_equivalents 0.0347
_diffrn_reflns_av_unetI/netI 0.0331
_diffrn_reflns_limit_h_max 16
_diffrn_reflns_limit_h_min -16
_diffrn_reflns_limit_k_max 17
_diffrn_reflns_limit_k_min -17
_diffrn_reflns_limit_l_max 19
_diffrn_reflns_limit_l_min -19
_diffrn_reflns_number 36147
_diffrn_reflns_theta_full 25.242
_diffrn_reflns_theta_max 25.680
_diffrn_reflns_theta_min 1.922
_diffrn_source_current 1.00
_diffrn_source_power 50.0
_diffrn_source_voltage 50.00
_exptl_absorpt_coefficient_mu 9.415
_exptl_absorpt_correction_T_max 0.390
_exptl_absorpt_correction_T_min 0.201
_exptl_absorpt_correction_type multi-scan
_exptl_absorpt_process_details
;
  [Sheldrick, G.M. (2014). SADABS Bruker AXS Inc., Madison, Wisconsin, USA]
;
_exptl_crystal_colour orange
_exptl_crystal_density_diffrn 1.777
_exptl_crystal_description plate
_exptl_crystal_F_000 1324
_exptl_crystal_size_max 0.350
_exptl_crystal_size_mid 0.150
_exptl_crystal_size_min 0.100
_refine_diff_density_max 2.339
_refine_diff_density_min -1.583
_refine_diff_density_rms 0.194
_refine_ls_extinction_method none
_refine_ls_goodness_of_fit_ref 1.050
_refine_ls_hydrogen_treatment constr
_refine_ls_matrix_type full
_refine_ls_number_parameters 462
_refine_ls_number_reflns 10269
_refine_ls_number_restraints 30
_refine_ls_restrained_S_all 1.051
_refine_ls_R_factor_all 0.0560
_refine_ls_R_factor_gt 0.0389
_refine_ls_shift/su_max 0.001
_refine_ls_shift/su_mean 0.000
_refine_ls_structure_factor_coef Fsqd
_refine_ls_weighting_details 'w=1/[\s^2^(Fo^2^)+(0.0408P)^2^+30.0924P] where P=(Fo^2^+2Fc^2^)/3'
_refine_ls_weighting_scheme calc
_refine_ls_wR_factor_gt 0.0949
_refine_ls_wR_factor_ref 0.1080
_reflns_number_gt 7837
_reflns_number_total 10269
_reflns_threshold_expression >2sigma(I)
_cod_data_source_file d4dt01488j2.cif
_cod_data_source_block TPE-Re
_cod_depositor_comments 'Adding full bibliography for 7716539.cif.'
_cod_database_code 7716539

loop_
_space_group_symop_operation_xyz
'x, y, z'
'-x, -y, -z'

loop_
_atom_site_label
_atom_site_type_symbol
_atom_site_fract_x
_atom_site_fract_y
_atom_site_fract_z
_atom_site_U_iso_or_equiv
_atom_site_adp_type
_atom_site_occupancy
_atom_site_site_symmetry_order
_atom_site_calc_flag
_atom_site_refinement_flags_posn
_atom_site_refinement_flags_adp
_atom_site_refinement_flags_occupancy
_atom_site_disorder_assembly
_atom_site_disorder_group
N4 N 0.3455(6) 0.8326(6) 0.2321(5) 0.0415(18) Uani 1 1 d . . . . .
N5 N 0.4049(7) 0.9859(6) 0.2352(5) 0.0439(19) Uani 1 1 d . . . . .
N6 N -0.0467(6) 0.3324(6) 0.3948(5) 0.0372(17) Uani 1 1 d . . . . .
N7 N -0.0789(7) 0.2760(6) 0.4967(6) 0.047(2) Uani 1 1 d . . . . .
C4 C 0.1206(7) 0.3971(6) 0.1023(6) 0.0316(18) Uani 1 1 d . . . . .
C5 C 0.1052(7) 0.3209(7) 0.0146(6) 0.0352(19) Uani 1 1 d . . . . .
C6 C 0.1657(8) 0.3383(7) -0.0536(6) 0.040(2) Uani 1 1 d . . . . .
C7 C 0.2715(9) 0.3554(9) -0.0376(8) 0.058(3) Uani 1 1 d . . . . .
H7 H 0.306048 0.357316 0.017324 0.070 Uiso 1 1 calc R U . . .
C8 C 0.3292(11) 0.3700(12) -0.1017(11) 0.081(4) Uani 1 1 d . . . . .
H8 H 0.402091 0.377108 -0.092582 0.098 Uiso 1 1 calc R U . . .
C9 C 0.2803(13) 0.3741(12) -0.1776(10) 0.087(5) Uani 1 1 d . . . . .
H9 H 0.319721 0.387338 -0.219854 0.104 Uiso 1 1 calc R U . . .
C10 C 0.1755(12) 0.3592(10) -0.1925(8) 0.076(4) Uani 1 1 d . . . . .
H10 H 0.142107 0.362591 -0.245131 0.092 Uiso 1 1 calc R U . . .
C11 C 0.1165(9) 0.3392(8) -0.1324(7) 0.054(3) Uani 1 1 d . . . . .
H11 H 0.042730 0.326198 -0.144962 0.065 Uiso 1 1 calc R U . . .
C12 C 0.0288(7) 0.2135(7) -0.0189(6) 0.0335(19) Uani 1 1 d . . . . .
C13 C 0.0588(8) 0.1222(7) -0.0705(6) 0.041(2) Uani 1 1 d . . . . .
H13 H 0.126964 0.129021 -0.084206 0.049 Uiso 1 1 calc R U . . .
C14 C -0.0108(9) 0.0219(7) -0.1017(7) 0.053(3) Uani 1 1 d . . . . .
H14 H 0.011049 -0.039413 -0.135149 0.063 Uiso 1 1 calc R U . . .
C15 C -0.1110(9) 0.0099(8) -0.0848(8) 0.056(3) Uani 1 1 d . . . . .
H15 H -0.158481 -0.058886 -0.107135 0.067 Uiso 1 1 calc R U . . .
C16 C -0.1415(8) 0.1004(8) -0.0344(7) 0.048(2) Uani 1 1 d . . . . .
H16 H -0.210251 0.093521 -0.022073 0.057 Uiso 1 1 calc R U . . .
C17 C -0.0719(7) 0.2002(7) -0.0022(6) 0.040(2) Uani 1 1 d . . . . .
H17 H -0.093701 0.261131 0.032201 0.048 Uiso 1 1 calc R U . . .
C18 C 0.1843(8) 0.5093(7) 0.1314(6) 0.038(2) Uani 1 1 d . . . . .
C19 C 0.1572(8) 0.5690(7) 0.0890(7) 0.044(2) Uani 1 1 d . . . . .
H19 H 0.101083 0.536768 0.036727 0.053 Uiso 1 1 calc R U . . .
C20 C 0.2116(8) 0.6755(7) 0.1224(6) 0.041(2) Uani 1 1 d . . . . .
H20 H 0.192203 0.716136 0.093482 0.049 Uiso 1 1 calc R U . . .
C21 C 0.2929(7) 0.7216(6) 0.1968(6) 0.036(2) Uani 1 1 d . . . . .
C22 C 0.3232(8) 0.6646(7) 0.2395(6) 0.040(2) Uani 1 1 d . . . . .
H22 H 0.381512 0.696655 0.289864 0.048 Uiso 1 1 calc R U . . .
C23 C 0.2664(8) 0.5586(6) 0.2072(6) 0.038(2) Uani 1 1 d . . . . .
H23 H 0.284511 0.519265 0.238044 0.046 Uiso 1 1 calc R U . . .
C24 C 0.3837(9) 0.9050(7) 0.3242(7) 0.052(3) Uani 1 1 d . . . . .
H24 H 0.383104 0.890479 0.376483 0.062 Uiso 1 1 calc R U . . .
C25 C 0.4220(10) 1.0002(7) 0.3254(7) 0.057(3) Uani 1 1 d . . . . .
H25 H 0.455002 1.065433 0.379066 0.068 Uiso 1 1 calc R U . . .
C26 C 0.3606(8) 0.8837(7) 0.1785(7) 0.043(2) Uani 1 1 d . . . . .
H26 H 0.342895 0.852404 0.112462 0.051 Uiso 1 1 calc R U . . .
C27 C 0.4337(10) 1.0692(7) 0.2038(8) 0.060(3) Uani 1 1 d . . . . .
H27A H 0.424095 1.036017 0.135801 0.090 Uiso 1 1 calc R U . . .
H27B H 0.507091 1.110166 0.231267 0.090 Uiso 1 1 calc R U . . .
H27C H 0.389096 1.116747 0.223547 0.090 Uiso 1 1 calc R U . . .
C28 C 0.0761(7) 0.3802(6) 0.1790(6) 0.0302(18) Uani 1 1 d . . . . .
C29 C 0.0275(7) 0.4504(7) 0.2362(6) 0.039(2) Uani 1 1 d . . . . .
H29 H 0.021601 0.509650 0.226445 0.046 Uiso 1 1 calc R U . . .
C30 C -0.0126(7) 0.4354(7) 0.3073(6) 0.0395(18) Uani 1 1 d . U . . .
H30 H -0.046137 0.483783 0.345983 0.047 Uiso 1 1 calc R U . . .
C31 C -0.0032(7) 0.3487(7) 0.3217(6) 0.0342(16) Uani 1 1 d . U . . .
C32 C 0.0490(6) 0.2811(7) 0.2677(6) 0.0333(19) Uani 1 1 d . . . . .
H32 H 0.057682 0.223711 0.279372 0.040 Uiso 1 1 calc R U . . .
C33 C 0.0887(7) 0.2963(6) 0.1968(6) 0.0325(18) Uani 1 1 d . . . . .
H33 H 0.124803 0.249536 0.159869 0.039 Uiso 1 1 calc R U . . .
C34 C -0.1265(8) 0.3678(9) 0.4312(8) 0.055(3) Uani 1 1 d . . . . .
H34 H -0.161507 0.410922 0.415961 0.066 Uiso 1 1 calc R U . . .
C35 C -0.1466(9) 0.3286(9) 0.4949(8) 0.055(3) Uani 1 1 d . . . . .
H35 H -0.199674 0.337968 0.530644 0.066 Uiso 1 1 calc R U . . .
C36 C -0.0167(8) 0.2780(8) 0.4369(7) 0.048(2) Uani 1 1 d . . . . .
H36 H 0.039098 0.246389 0.426186 0.058 Uiso 1 1 calc R U . . .
C37 C -0.0674(10) 0.2274(11) 0.5597(9) 0.071(4) Uani 1 1 d . . . . .
H37A H -0.032274 0.283083 0.622199 0.107 Uiso 1 1 calc R U . . .
H37B H -0.025669 0.177498 0.536747 0.107 Uiso 1 1 calc R U . . .
H37C H -0.136673 0.189337 0.562166 0.107 Uiso 1 1 calc R U . . .
Re1 Re 0.43706(2) 0.41142(2) 0.37546(2) 0.02161(9) Uani 1 1 d . . . . .
Re2 Re 0.46064(2) 0.61148(2) 0.49111(2) 0.02152(9) Uani 1 1 d . . . . .
Re3 Re 0.62481(2) 0.53954(2) 0.46438(2) 0.02178(9) Uani 1 1 d . . . . .
Se1 Se 0.52159(6) 0.56033(6) 0.33773(5) 0.02477(17) Uani 1 1 d . . . . .
Se2 Se 0.35662(6) 0.26995(6) 0.42287(5) 0.02629(17) Uani 1 1 d . . . . .
Se3 Se 0.28151(6) 0.48308(6) 0.40589(5) 0.02614(17) Uani 1 1 d . . . . .
Se4 Se 0.59756(6) 0.34571(6) 0.35548(5) 0.02642(17) Uani 1 1 d . . . . .
N1 N 0.3327(6) 0.2570(7) 0.1585(5) 0.048(2) Uani 1 1 d . U . . .
N2 N 0.3922(7) 0.8069(6) 0.4785(6) 0.050(2) Uani 1 1 d . U . . .
N3 N 0.8383(6) 0.6007(6) 0.3951(6) 0.0450(19) Uani 1 1 d . . . . .
C1 C 0.3653(7) 0.3111(7) 0.2338(6) 0.0337(19) Uani 1 1 d . U . . .
C2 C 0.4155(7) 0.7394(7) 0.4820(6) 0.0343(19) Uani 1 1 d . U . . .
C3 C 0.7656(7) 0.5812(7) 0.4207(6) 0.0341(19) Uani 1 1 d . . . . .

loop_
_atom_site_aniso_label
_atom_site_aniso_U_11
_atom_site_aniso_U_22
_atom_site_aniso_U_33
_atom_site_aniso_U_23
_atom_site_aniso_U_13
_atom_site_aniso_U_12
N4 0.057(5) 0.029(4) 0.034(4) 0.013(3) 0.001(4) 0.007(3)
N5 0.067(5) 0.026(4) 0.037(4) 0.015(3) 0.009(4) 0.009(4)
N6 0.041(4) 0.041(4) 0.037(4) 0.019(4) 0.016(3) 0.017(3)
N7 0.053(5) 0.044(5) 0.042(5) 0.020(4) 0.022(4) 0.006(4)
C4 0.041(5) 0.023(4) 0.028(4) 0.011(4) 0.000(4) 0.007(3)
C5 0.042(5) 0.029(4) 0.034(5) 0.015(4) 0.005(4) 0.008(4)
C6 0.054(6) 0.027(4) 0.032(5) 0.010(4) 0.006(4) 0.007(4)
C7 0.057(7) 0.063(7) 0.060(7) 0.031(6) 0.020(6) 0.020(6)
C8 0.072(9) 0.101(11) 0.083(10) 0.053(9) 0.039(8) 0.016(8)
C9 0.092(11) 0.086(10) 0.068(9) 0.032(8) 0.037(8) -0.004(8)
C10 0.109(11) 0.067(8) 0.042(7) 0.030(6) 0.011(7) -0.007(8)
C11 0.067(7) 0.045(6) 0.043(6) 0.024(5) 0.004(5) -0.002(5)
C12 0.042(5) 0.032(4) 0.024(4) 0.014(4) -0.003(4) 0.007(4)
C13 0.051(6) 0.028(4) 0.033(5) 0.009(4) 0.006(4) 0.005(4)
C14 0.081(8) 0.028(5) 0.036(5) 0.010(4) -0.004(5) 0.006(5)
C15 0.061(7) 0.042(6) 0.054(7) 0.027(5) -0.006(5) -0.009(5)
C16 0.044(6) 0.051(6) 0.041(6) 0.023(5) -0.009(4) 0.003(5)
C17 0.044(5) 0.041(5) 0.030(5) 0.015(4) 0.000(4) 0.008(4)
C18 0.057(6) 0.030(4) 0.029(5) 0.017(4) 0.008(4) 0.006(4)
C19 0.052(6) 0.032(5) 0.038(5) 0.016(4) -0.013(4) 0.001(4)
C20 0.059(6) 0.027(4) 0.039(5) 0.018(4) 0.001(4) 0.013(4)
C21 0.053(6) 0.023(4) 0.027(4) 0.011(4) 0.002(4) 0.003(4)
C22 0.049(5) 0.029(4) 0.032(5) 0.011(4) -0.006(4) 0.004(4)
C23 0.060(6) 0.022(4) 0.026(4) 0.011(4) 0.000(4) 0.005(4)
C24 0.084(8) 0.034(5) 0.025(5) 0.008(4) -0.005(5) 0.011(5)
C25 0.097(9) 0.022(4) 0.038(6) 0.007(4) -0.002(6) 0.012(5)
C26 0.062(6) 0.024(4) 0.037(5) 0.010(4) 0.005(4) 0.008(4)
C27 0.081(8) 0.025(5) 0.070(8) 0.022(5) 0.015(6) 0.004(5)
C28 0.041(5) 0.020(4) 0.025(4) 0.006(3) 0.004(3) 0.008(3)
C29 0.050(5) 0.029(4) 0.042(5) 0.020(4) 0.003(4) 0.013(4)
C30 0.039(4) 0.040(4) 0.036(4) 0.010(3) 0.010(3) 0.017(3)
C31 0.039(4) 0.033(4) 0.033(4) 0.016(3) 0.009(3) 0.012(3)
C32 0.030(4) 0.039(5) 0.042(5) 0.027(4) 0.005(4) 0.016(4)
C33 0.043(5) 0.029(4) 0.027(4) 0.011(4) 0.005(4) 0.018(4)
C34 0.044(6) 0.072(7) 0.065(7) 0.037(6) 0.020(5) 0.033(5)
C35 0.056(7) 0.062(7) 0.061(7) 0.033(6) 0.029(6) 0.027(5)
C36 0.043(6) 0.060(6) 0.054(6) 0.036(5) 0.018(5) 0.015(5)
C37 0.085(9) 0.087(9) 0.075(9) 0.062(8) 0.037(7) 0.026(7)
Re1 0.02624(17) 0.02046(15) 0.01762(16) 0.00842(12) 0.00311(12) 0.00631(12)
Re2 0.02698(17) 0.02022(15) 0.01824(16) 0.00929(12) 0.00403(12) 0.00713(12)
Re3 0.02584(17) 0.02147(16) 0.01917(16) 0.01006(13) 0.00480(12) 0.00683(12)
Se1 0.0316(4) 0.0236(4) 0.0205(4) 0.0107(3) 0.0058(3) 0.0086(3)
Se2 0.0302(4) 0.0231(4) 0.0236(4) 0.0102(3) 0.0036(3) 0.0049(3)
Se3 0.0280(4) 0.0288(4) 0.0231(4) 0.0130(3) 0.0048(3) 0.0083(3)
Se4 0.0332(4) 0.0260(4) 0.0232(4) 0.0118(3) 0.0079(3) 0.0118(3)
N1 0.047(4) 0.055(4) 0.023(4) 0.006(3) -0.008(3) 0.009(3)
N2 0.081(5) 0.037(4) 0.052(4) 0.031(3) 0.012(4) 0.031(4)
N3 0.034(4) 0.051(5) 0.058(5) 0.032(4) 0.021(4) 0.008(4)
C1 0.036(3) 0.034(3) 0.032(3) 0.014(3) 0.006(3) 0.014(3)
C2 0.039(3) 0.034(3) 0.029(3) 0.014(3) 0.006(3) 0.011(3)
C3 0.044(5) 0.029(4) 0.029(4) 0.013(4) 0.006(4) 0.010(4)

loop_
_atom_type_symbol
_atom_type_description
_atom_type_scat_dispersion_real
_atom_type_scat_dispersion_imag
_atom_type_scat_source
C C 0.0033 0.0016 'International Tables Vol C Tables 4.2.6.8 and 6.1.1.4'
H H 0.0000 0.0000 'International Tables Vol C Tables 4.2.6.8 and 6.1.1.4'
N N 0.0061 0.0033 'International Tables Vol C Tables 4.2.6.8 and 6.1.1.4'
Re Re -1.0185 7.2310 'International Tables Vol C Tables 4.2.6.8 and 6.1.1.4'
Se Se -0.0929 2.2259 'International Tables Vol C Tables 4.2.6.8 and 6.1.1.4'

loop_
_geom_angle_atom_site_label_1
_geom_angle_atom_site_label_2
_geom_angle_atom_site_label_3
_geom_angle
_geom_angle_site_symmetry_1
_geom_angle_site_symmetry_3
_geom_angle_publ_flag
C26 N4 C24 109.1(8) . . ?
C26 N4 C21 124.1(7) . . ?
C24 N4 C21 126.8(8) . . ?
C26 N5 C25 109.6(8) . . ?
C26 N5 C27 124.1(8) . . ?
C25 N5 C27 126.3(8) . . ?
C36 N6 C34 108.6(8) . . ?
C36 N6 C31 125.6(8) . . ?
C34 N6 C31 125.9(8) . . ?
C35 N7 C36 110.3(9) . . ?
C35 N7 C37 125.6(9) . . ?
C36 N7 C37 124.0(9) . . ?
C5 C4 C18 121.7(8) . . ?
C5 C4 C28 124.4(7) . . ?
C18 C4 C28 113.8(7) . . ?
C4 C5 C6 121.4(8) . . ?
C4 C5 C12 122.1(8) . . ?
C6 C5 C12 116.5(7) . . ?
C7 C6 C11 119.4(10) . . ?
C7 C6 C5 119.5(9) . . ?
C11 C6 C5 121.1(9) . . ?
C6 C7 C8 120.2(12) . . ?
C6 C7 H7 119.9 . . ?
C8 C7 H7 119.9 . . ?
C9 C8 C7 119.8(13) . . ?
C9 C8 H8 120.1 . . ?
C7 C8 H8 120.1 . . ?
C10 C9 C8 119.9(12) . . ?
C10 C9 H9 120.1 . . ?
C8 C9 H9 120.1 . . ?
C9 C10 C11 121.1(13) . . ?
C9 C10 H10 119.4 . . ?
C11 C10 H10 119.4 . . ?
C10 C11 C6 119.5(12) . . ?
C10 C11 H11 120.2 . . ?
C6 C11 H11 120.2 . . ?
C17 C12 C13 118.0(8) . . ?
C17 C12 C5 122.6(8) . . ?
C13 C12 C5 119.5(8) . . ?
C14 C13 C12 120.3(10) . . ?
C14 C13 H13 119.9 . . ?
C12 C13 H13 119.9 . . ?
C15 C14 C13 121.0(10) . . ?
C15 C14 H14 119.5 . . ?
C13 C14 H14 119.5 . . ?
C14 C15 C16 118.9(9) . . ?
C14 C15 H15 120.5 . . ?
C16 C15 H15 120.5 . . ?
C17 C16 C15 120.1(10) . . ?
C17 C16 H16 119.9 . . ?
C15 C16 H16 119.9 . . ?
C16 C17 C12 121.7(9) . . ?
C16 C17 H17 119.2 . . ?
C12 C17 H17 119.2 . . ?
C23 C18 C19 118.3(8) . . ?
C23 C18 C4 120.1(7) . . ?
C19 C18 C4 121.4(8) . . ?
C20 C19 C18 120.5(8) . . ?
C20 C19 H19 119.8 . . ?
C18 C19 H19 119.8 . . ?
C21 C20 C19 119.8(8) . . ?
C21 C20 H20 120.1 . . ?
C19 C20 H20 120.1 . . ?
C20 C21 C22 121.3(8) . . ?
C20 C21 N4 118.8(8) . . ?
C22 C21 N4 119.8(8) . . ?
C21 C22 C23 118.5(8) . . ?
C21 C22 H22 120.8 . . ?
C23 C22 H22 120.8 . . ?
C18 C23 C22 121.6(8) . . ?
C18 C23 H23 119.2 . . ?
C22 C23 H23 119.2 . . ?
C25 C24 N4 106.6(9) . . ?
C25 C24 H24 126.7 . . ?
N4 C24 H24 126.7 . . ?
C24 C25 N5 107.6(8) . . ?
C24 C25 H25 126.2 . . ?
N5 C25 H25 126.2 . . ?
N5 C26 N4 107.1(8) . . ?
N5 C26 H26 126.4 . . ?
N4 C26 H26 126.4 . . ?
N5 C27 H27A 109.5 . . ?
N5 C27 H27B 109.5 . . ?
H27A C27 H27B 109.5 . . ?
N5 C27 H27C 109.5 . . ?
H27A C27 H27C 109.5 . . ?
H27B C27 H27C 109.5 . . ?
C29 C28 C33 119.1(8) . . ?
C29 C28 C4 120.9(7) . . ?
C33 C28 C4 120.0(7) . . ?
C30 C29 C28 120.9(8) . . ?
C30 C29 H29 119.6 . . ?
C28 C29 H29 119.6 . . ?
C29 C30 C31 119.3(8) . . ?
C29 C30 H30 120.3 . . ?
C31 C30 H30 120.3 . . ?
C32 C31 C30 120.1(8) . . ?
C32 C31 N6 120.7(7) . . ?
C30 C31 N6 119.1(8) . . ?
C33 C32 C31 120.2(8) . . ?
C33 C32 H32 119.9 . . ?
C31 C32 H32 119.9 . . ?
C32 C33 C28 120.2(8) . . ?
C32 C33 H33 119.9 . . ?
C28 C33 H33 119.9 . . ?
N6 C34 C35 106.1(9) . . ?
N6 C34 H34 126.9 . . ?
C35 C34 H34 126.9 . . ?
N7 C35 C34 107.3(9) . . ?
N7 C35 H35 126.3 . . ?
C34 C35 H35 126.3 . . ?
N7 C36 N6 107.7(9) . . ?
N7 C36 H36 126.2 . . ?
N6 C36 H36 126.2 . . ?
N7 C37 H37A 109.5 . . ?
N7 C37 H37B 109.5 . . ?
H37A C37 H37B 109.5 . . ?
N7 C37 H37C 109.5 . . ?
H37A C37 H37C 109.5 . . ?
H37B C37 H37C 109.5 . . ?
C1 Re1 Se3 91.6(2) . . ?
C1 Re1 Se2 91.8(2) . . ?
Se3 Re1 Se2 89.32(3) . . ?
C1 Re1 Se4 91.8(2) . . ?
Se3 Re1 Se4 176.51(3) . . ?
Se2 Re1 Se4 90.15(3) . . ?
C1 Re1 Se1 91.5(2) . . ?
Se3 Re1 Se1 90.26(3) . . ?
Se2 Re1 Se1 176.72(3) . . ?
Se4 Re1 Se1 90.08(3) . . ?
C1 Re1 Re2 135.3(2) . 2_666 ?
Se3 Re1 Re2 118.30(2) . 2_666 ?
Se2 Re1 Re2 58.90(2) . 2_666 ?
Se4 Re1 Re2 58.62(2) . 2_666 ?
Se1 Re1 Re2 118.62(2) . 2_666 ?
C1 Re1 Re3 135.0(2) . . ?
Se3 Re1 Re3 118.73(2) . . ?
Se2 Re1 Re3 118.87(2) . . ?
Se4 Re1 Re3 58.69(2) . . ?
Se1 Re1 Re3 58.65(2) . . ?
Re2 Re1 Re3 59.975(12) 2_666 . ?
C1 Re1 Re2 135.0(2) . . ?
Se3 Re1 Re2 58.87(2) . . ?
Se2 Re1 Re2 118.38(2) . . ?
Se4 Re1 Re2 118.55(2) . . ?
Se1 Re1 Re2 58.76(2) . . ?
Re2 Re1 Re2 89.701(14) 2_666 . ?
Re3 Re1 Re2 59.871(12) . . ?
C1 Re1 Re3 135.2(2) . 2_666 ?
Se3 Re1 Re3 58.50(2) . 2_666 ?
Se2 Re1 Re3 58.57(2) . 2_666 ?
Se4 Re1 Re3 118.41(2) . 2_666 ?
Se1 Re1 Re3 118.57(2) . 2_666 ?
Re2 Re1 Re3 59.800(13) 2_666 2_666 ?
Re3 Re1 Re3 89.832(14) . 2_666 ?
Re2 Re1 Re3 59.814(12) . 2_666 ?
C2 Re2 Se4 91.0(2) . 2_666 ?
C2 Re2 Se1 92.0(2) . . ?
Se4 Re2 Se1 176.98(3) 2_666 . ?
C2 Re2 Se3 92.0(2) . . ?
Se4 Re2 Se3 89.99(3) 2_666 . ?
Se1 Re2 Se3 89.82(3) . . ?
C2 Re2 Se2 91.7(2) . 2_666 ?
Se4 Re2 Se2 89.93(3) 2_666 2_666 ?
Se1 Re2 Se2 90.06(3) . 2_666 ?
Se3 Re2 Se2 176.28(3) . 2_666 ?
C2 Re2 Re3 135.2(2) . . ?
Se4 Re2 Re3 118.95(2) 2_666 . ?
Se1 Re2 Re3 58.64(2) . . ?
Se3 Re2 Re3 118.35(2) . . ?
Se2 Re2 Re3 58.61(2) 2_666 . ?
C2 Re2 Re3 134.7(2) . 2_666 ?
Se4 Re2 Re3 58.73(2) 2_666 2_666 ?
Se1 Re2 Re3 118.76(2) . 2_666 ?
Se3 Re2 Re3 58.476(19) . 2_666 ?
Se2 Re2 Re3 118.50(2) 2_666 2_666 ?
Re3 Re2 Re3 90.130(14) . 2_666 ?
C2 Re2 Re1 134.5(2) . 2_666 ?
Se4 Re2 Re1 58.68(2) 2_666 2_666 ?
Se1 Re2 Re1 118.91(2) . 2_666 ?
Se3 Re2 Re1 118.48(2) . 2_666 ?
Se2 Re2 Re1 58.49(2) 2_666 2_666 ?
Re3 Re2 Re1 60.278(12) . 2_666 ?
Re3 Re2 Re1 60.017(12) 2_666 2_666 ?
C2 Re2 Re1 135.2(2) . . ?
Se4 Re2 Re1 118.92(2) 2_666 . ?
Se1 Re2 Re1 58.564(19) . . ?
Se3 Re2 Re1 58.36(2) . . ?
Se2 Re2 Re1 118.60(2) 2_666 . ?
Re3 Re2 Re1 60.000(12) . . ?
Re3 Re2 Re1 60.201(13) 2_666 . ?
Re1 Re2 Re1 90.300(15) 2_666 . ?
C3 Re3 Se3 92.3(2) . 2_666 ?
C3 Re3 Se2 92.9(2) . 2_666 ?
Se3 Re3 Se2 89.20(3) 2_666 2_666 ?
C3 Re3 Se1 90.9(2) . . ?
Se3 Re3 Se1 176.78(3) 2_666 . ?
Se2 Re3 Se1 90.38(3) 2_666 . ?
C3 Re3 Se4 90.4(2) . . ?
Se3 Re3 Se4 90.18(3) 2_666 . ?
Se2 Re3 Se4 176.72(3) 2_666 . ?
Se1 Re3 Se4 90.06(3) . . ?
C3 Re3 Re2 135.5(2) . . ?
Se3 Re3 Re2 118.33(2) 2_666 . ?
Se2 Re3 Re2 58.91(2) 2_666 . ?
Se1 Re3 Re2 58.86(2) . . ?
Se4 Re3 Re2 118.75(2) . . ?
C3 Re3 Re2 134.6(2) . 2_666 ?
Se3 Re3 Re2 58.91(2) 2_666 2_666 ?
Se2 Re3 Re2 118.44(2) 2_666 2_666 ?
Se1 Re3 Re2 118.68(2) . 2_666 ?
Se4 Re3 Re2 58.61(2) . 2_666 ?
Re2 Re3 Re2 89.868(14) . 2_666 ?
C3 Re3 Re1 133.5(2) . . ?
Se3 Re3 Re1 118.90(2) 2_666 . ?
Se2 Re3 Re1 119.03(2) 2_666 . ?
Se1 Re3 Re1 58.68(2) . . ?
Se4 Re3 Re1 58.64(2) . . ?
Re2 Re3 Re1 60.128(13) . . ?
Re2 Re3 Re1 60.008(12) 2_666 . ?
C3 Re3 Re1 136.3(2) . 2_666 ?
Se3 Re3 Re1 58.42(2) 2_666 2_666 ?
Se2 Re3 Re1 58.46(2) 2_666 2_666 ?
Se1 Re3 Re1 118.77(2) . 2_666 ?
Se4 Re3 Re1 118.59(2) . 2_666 ?
Re2 Re3 Re1 59.920(12) . 2_666 ?
Re2 Re3 Re1 59.984(12) 2_666 2_666 ?
Re1 Re3 Re1 90.167(14) . 2_666 ?
Re3 Se1 Re1 62.67(2) . . ?
Re3 Se1 Re2 62.50(2) . . ?
Re1 Se1 Re2 62.67(2) . . ?
Re1 Se2 Re3 62.96(2) . 2_666 ?
Re1 Se2 Re2 62.60(2) . 2_666 ?
Re3 Se2 Re2 62.48(2) 2_666 2_666 ?
Re1 Se3 Re3 63.08(2) . 2_666 ?
Re1 Se3 Re2 62.77(2) . . ?
Re3 Se3 Re2 62.62(2) 2_666 . ?
Re2 Se4 Re1 62.70(2) 2_666 . ?
Re2 Se4 Re3 62.66(2) 2_666 . ?
Re1 Se4 Re3 62.67(2) . . ?
N1 C1 Re1 176.2(8) . . ?
N2 C2 Re2 179.0(9) . . ?
N3 C3 Re3 177.9(9) . . ?

loop_
_geom_bond_atom_site_label_1
_geom_bond_atom_site_label_2
_geom_bond_distance
_geom_bond_site_symmetry_2
_geom_bond_publ_flag
N4 C26 1.352(11) . ?
N4 C24 1.378(12) . ?
N4 C21 1.434(10) . ?
N5 C26 1.326(11) . ?
N5 C25 1.373(13) . ?
N5 C27 1.479(12) . ?
N6 C36 1.332(12) . ?
N6 C34 1.359(12) . ?
N6 C31 1.439(11) . ?
N7 C35 1.310(13) . ?
N7 C36 1.332(12) . ?
N7 C37 1.469(13) . ?
C4 C5 1.344(12) . ?
C4 C18 1.501(11) . ?
C4 C28 1.503(12) . ?
C5 C6 1.489(12) . ?
C5 C12 1.498(11) . ?
C6 C7 1.365(15) . ?
C6 C11 1.388(14) . ?
C7 C8 1.398(16) . ?
C7 H7 0.9500 . ?
C8 C9 1.37(2) . ?
C8 H8 0.9500 . ?
C9 C10 1.36(2) . ?
C9 H9 0.9500 . ?
C10 C11 1.380(15) . ?
C10 H10 0.9500 . ?
C11 H11 0.9500 . ?
C12 C17 1.383(13) . ?
C12 C13 1.403(12) . ?
C13 C14 1.390(13) . ?
C13 H13 0.9500 . ?
C14 C15 1.379(16) . ?
C14 H14 0.9500 . ?
C15 C16 1.393(15) . ?
C15 H15 0.9500 . ?
C16 C17 1.382(13) . ?
C16 H16 0.9500 . ?
C17 H17 0.9500 . ?
C18 C23 1.381(12) . ?
C18 C19 1.390(12) . ?
C19 C20 1.389(12) . ?
C19 H19 0.9500 . ?
C20 C21 1.364(12) . ?
C20 H20 0.9500 . ?
C21 C22 1.374(12) . ?
C22 C23 1.394(11) . ?
C22 H22 0.9500 . ?
C23 H23 0.9500 . ?
C24 C25 1.346(13) . ?
C24 H24 0.9500 . ?
C25 H25 0.9500 . ?
C26 H26 0.9500 . ?
C27 H27A 0.9800 . ?
C27 H27B 0.9800 . ?
C27 H27C 0.9800 . ?
C28 C29 1.385(12) . ?
C28 C33 1.395(11) . ?
C29 C30 1.380(13) . ?
C29 H29 0.9500 . ?
C30 C31 1.393(12) . ?
C30 H30 0.9500 . ?
C31 C32 1.378(12) . ?
C32 C33 1.377(12) . ?
C32 H32 0.9500 . ?
C33 H33 0.9500 . ?
C34 C35 1.382(15) . ?
C34 H34 0.9500 . ?
C35 H35 0.9500 . ?
C36 H36 0.9500 . ?
C37 H37A 0.9800 . ?
C37 H37B 0.9800 . ?
C37 H37C 0.9800 . ?
Re1 C1 2.121(9) . ?
Re1 Se3 2.5198(9) . ?
Re1 Se2 2.5238(8) . ?
Re1 Se4 2.5265(8) . ?
Re1 Se1 2.5276(8) . ?
Re1 Re2 2.6282(4) 2_666 ?
Re1 Re3 2.6284(5) . ?
Re1 Re2 2.6318(5) . ?
Re1 Re3 2.6375(5) 2_666 ?
Re2 C2 2.121(9) . ?
Re2 Se4 2.5249(8) 2_666 ?
Re2 Se1 2.5329(8) . ?
Re2 Se3 2.5336(9) . ?
Re2 Se2 2.5348(9) 2_666 ?
Re2 Re3 2.6250(5) . ?
Re2 Re3 2.6272(4) 2_666 ?
Re3 C3 2.117(9) . ?
Re3 Se3 2.5221(8) 2_666 ?
Re3 Se2 2.5268(8) 2_666 ?
Re3 Se1 2.5269(8) . ?
Re3 Se4 2.5279(8) . ?
N1 C1 1.115(11) . ?
N2 C2 1.107(11) . ?
N3 C3 1.112(11) . ?

loop_
_geom_torsion_atom_site_label_1
_geom_torsion_atom_site_label_2
_geom_torsion_atom_site_label_3
_geom_torsion_atom_site_label_4
_geom_torsion
_geom_torsion_site_symmetry_1
_geom_torsion_site_symmetry_2
_geom_torsion_site_symmetry_3
_geom_torsion_site_symmetry_4
_geom_torsion_publ_flag
C18 C4 C5 C6 11.3(14) . . . . ?
C28 C4 C5 C6 -169.6(8) . . . . ?
C18 C4 C5 C12 -170.3(8) . . . . ?
C28 C4 C5 C12 8.7(14) . . . . ?
C4 C5 C6 C7 63.6(13) . . . . ?
C12 C5 C6 C7 -114.8(10) . . . . ?
C4 C5 C6 C11 -115.3(11) . . . . ?
C12 C5 C6 C11 66.3(11) . . . . ?
C11 C6 C7 C8 -2.2(17) . . . . ?
C5 C6 C7 C8 178.9(11) . . . . ?
C6 C7 C8 C9 4(2) . . . . ?
C7 C8 C9 C10 -3(2) . . . . ?
C8 C9 C10 C11 0(2) . . . . ?
C9 C10 C11 C6 2.5(19) . . . . ?
C7 C6 C11 C10 -1.1(16) . . . . ?
C5 C6 C11 C10 177.8(10) . . . . ?
C4 C5 C12 C17 47.0(12) . . . . ?
C6 C5 C12 C17 -134.5(9) . . . . ?
C4 C5 C12 C13 -133.9(9) . . . . ?
C6 C5 C12 C13 44.5(11) . . . . ?
C17 C12 C13 C14 -1.4(13) . . . . ?
C5 C12 C13 C14 179.6(8) . . . . ?
C12 C13 C14 C15 1.7(15) . . . . ?
C13 C14 C15 C16 -1.0(15) . . . . ?
C14 C15 C16 C17 0.1(15) . . . . ?
C15 C16 C17 C12 0.2(14) . . . . ?
C13 C12 C17 C16 0.5(13) . . . . ?
C5 C12 C17 C16 179.5(8) . . . . ?
C5 C4 C18 C23 -126.7(10) . . . . ?
C28 C4 C18 C23 54.1(12) . . . . ?
C5 C4 C18 C19 59.1(13) . . . . ?
C28 C4 C18 C19 -120.1(10) . . . . ?
C23 C18 C19 C20 0.0(15) . . . . ?
C4 C18 C19 C20 174.3(9) . . . . ?
C18 C19 C20 C21 0.7(16) . . . . ?
C19 C20 C21 C22 0.5(15) . . . . ?
C19 C20 C21 N4 -177.8(9) . . . . ?
C26 N4 C21 C20 -34.4(14) . . . . ?
C24 N4 C21 C20 142.1(11) . . . . ?
C26 N4 C21 C22 147.2(10) . . . . ?
C24 N4 C21 C22 -36.3(15) . . . . ?
C20 C21 C22 C23 -2.3(15) . . . . ?
N4 C21 C22 C23 176.0(9) . . . . ?
C19 C18 C23 C22 -1.8(15) . . . . ?
C4 C18 C23 C22 -176.2(9) . . . . ?
C21 C22 C23 C18 3.0(15) . . . . ?
C26 N4 C24 C25 0.0(13) . . . . ?
C21 N4 C24 C25 -177.0(10) . . . . ?
N4 C24 C25 N5 1.4(13) . . . . ?
C26 N5 C25 C24 -2.4(14) . . . . ?
C27 N5 C25 C24 179.6(10) . . . . ?
C25 N5 C26 N4 2.3(12) . . . . ?
C27 N5 C26 N4 -179.6(9) . . . . ?
C24 N4 C26 N5 -1.4(12) . . . . ?
C21 N4 C26 N5 175.7(9) . . . . ?
C5 C4 C28 C29 -133.1(9) . . . . ?
C18 C4 C28 C29 46.0(11) . . . . ?
C5 C4 C28 C33 50.6(13) . . . . ?
C18 C4 C28 C33 -130.2(8) . . . . ?
C33 C28 C29 C30 -3.0(13) . . . . ?
C4 C28 C29 C30 -179.4(8) . . . . ?
C28 C29 C30 C31 0.4(14) . . . . ?
C29 C30 C31 C32 2.5(14) . . . . ?
C29 C30 C31 N6 -178.9(8) . . . . ?
C36 N6 C31 C32 21.9(14) . . . . ?
C34 N6 C31 C32 -156.7(10) . . . . ?
C36 N6 C31 C30 -156.7(9) . . . . ?
C34 N6 C31 C30 24.7(14) . . . . ?
C30 C31 C32 C33 -2.6(13) . . . . ?
N6 C31 C32 C33 178.8(8) . . . . ?
C31 C32 C33 C28 -0.2(13) . . . . ?
C29 C28 C33 C32 2.9(13) . . . . ?
C4 C28 C33 C32 179.3(8) . . . . ?
C36 N6 C34 C35 -2.5(12) . . . . ?
C31 N6 C34 C35 176.3(9) . . . . ?
C36 N7 C35 C34 -0.7(13) . . . . ?
C37 N7 C35 C34 175.5(11) . . . . ?
N6 C34 C35 N7 1.9(13) . . . . ?
C35 N7 C36 N6 -0.8(12) . . . . ?
C37 N7 C36 N6 -177.1(10) . . . . ?
C34 N6 C36 N7 2.1(12) . . . . ?
C31 N6 C36 N7 -176.7(8) . . . . ?
